data_4304296
loop_
_publ_author_name
'John S. Fossey'
'Ryosuke Matsubara'
'Hiroshi Kiyohara'
'Sh\=u Kobayashi'

_publ_contact_author_email j.fossey@bath.ac.uk
_publ_contact_author_name 'John Fossey'
_publ_section_title
;
Heterochiral Triangulo Nickel Complex as Evidence of a Large Positive
Nonlinear Effect in Catalysis
;
_journal_name_full 'Inorganic Chemistry'
_journal_page_first 781
_journal_page_last 783
_journal_paper_doi 10.1021/ic7017727
_journal_volume 47
_journal_year 2008
_chemical_formula_moiety 'C28 H28 Br2 N2 Ni'
_chemical_formula_sum 'C28 H28 Br2 N2 Ni'
_chemical_formula_weight 611.05
_space_group_IT_number 2
_symmetry_cell_setting triclinic
_symmetry_Int_Tables_number 2
_symmetry_space_group_name_Hall '-P 1'
_symmetry_space_group_name_H-M 'P -1'
_cell_angle_alpha 90.33(5)
_cell_angle_beta 98.04(6)
_cell_angle_gamma 113.25(5)
_cell_formula_units_Z 2
_cell_length_a 9.173(14)
_cell_length_b 11.163(14)
_cell_length_c 13.81(2)
_cell_measurement_reflns_used 5947
_cell_measurement_temperature 99.1
_cell_measurement_theta_max 27.5
_cell_measurement_theta_min 3.0
_cell_volume 1284(3)
_computing_cell_refinement 'PROCESS-AUTO (Rigaku, 1998)'
_computing_data_collection 'PROCESS-AUTO (Rigaku, 1998)'
_computing_data_reduction 'CrystalStructure (R/MSC, Rigaku, 2005)'
_computing_molecular_graphics 'ORTEP (Johnson, 1976)'
_computing_publication_material 'CrystalStructure (R/MSC, Rigaku, 2005)'
_computing_structure_refinement 'SHELXL97 (Sheldrick, 1997)'
_computing_structure_solution 'SHELXS97 (Sheldrick, 1997)'
_diffrn_detector_area_resol_mean 10.00
_diffrn_measured_fraction_theta_full 0.969
_diffrn_measured_fraction_theta_max 0.969
_diffrn_measurement_device_type 'Rigaku RAXIS-RAPID'
_diffrn_measurement_method \w
_diffrn_radiation_type 'Mo K\a'
_diffrn_radiation_wavelength 0.71075
_diffrn_reflns_av_R_equivalents 0.184
_diffrn_reflns_limit_h_max 11
_diffrn_reflns_limit_h_min -9
_diffrn_reflns_limit_k_max 13
_diffrn_reflns_limit_k_min -14
_diffrn_reflns_limit_l_max 17
_diffrn_reflns_limit_l_min -17
_diffrn_reflns_number 12316
_diffrn_reflns_theta_full 27.49
_diffrn_reflns_theta_max 27.49
_exptl_absorpt_coefficient_mu 3.897
_exptl_absorpt_correction_T_max 0.459
_exptl_absorpt_correction_T_min 0.425
_exptl_absorpt_correction_type multi-scan
_exptl_absorpt_process_details
;
    Higashi, T. (1995). Program for Absorption Correction.
    Rigaku Corporation, Tokyo, Japan.
;
_exptl_crystal_colour blue
_exptl_crystal_density_diffrn 1.581
_exptl_crystal_density_method 'not measured'
_exptl_crystal_description block
_exptl_crystal_F_000 616.00
_exptl_crystal_size_max 0.20
_exptl_crystal_size_mid 0.20
_exptl_crystal_size_min 0.20
_refine_diff_density_max 1.20
_refine_diff_density_min -0.67
_refine_ls_extinction_method none
_refine_ls_goodness_of_fit_ref 0.986
_refine_ls_hydrogen_treatment constr
_refine_ls_number_parameters 299
_refine_ls_number_reflns 5704
_refine_ls_R_factor_gt 0.0814
_refine_ls_shift/su_max 0.0000
_refine_ls_structure_factor_coef Fsqd
_refine_ls_weighting_details 'w = 1/[\s^2^(Fo^2^)+(0.0365P)^2^+0.0000P] where P=(Fo^2^+2Fc^2^)/3'
_refine_ls_weighting_scheme calc
_refine_ls_wR_factor_ref 0.1590
_reflns_number_gt 2368
_reflns_number_total 5704
_reflns_threshold_expression F^2^>2.0\s(F^2^)
_cod_data_source_file ic7017727-file003.cif
_cod_data_source_block publication_text
_cod_database_code 4304296

loop_
_symmetry_equiv_pos_site_id
_symmetry_equiv_pos_as_xyz
1 +X,+Y,+Z
2 -X,-Y,-Z

loop_
_atom_site_label
_atom_site_type_symbol
_atom_site_fract_x
_atom_site_fract_y
_atom_site_fract_z
_atom_site_U_iso_or_equiv
_atom_site_adp_type
_atom_site_occupancy
_atom_site_symmetry_multiplicity
_atom_site_calc_flag
_atom_site_refinement_flags
_atom_site_disorder_assembly
_atom_site_disorder_group
Br(1) Br 0.59367(12) 0.31495(8) 0.35730(6) 0.0412(3) Uani 1.00 1 d . . .
Br(2) Br 0.34980(12) 0.31647(8) 0.05770(8) 0.0461(3) Uani 1.00 1 d . . .
Ni(1) Ni 0.52187(12) 0.39308(9) 0.20770(9) 0.0345(3) Uani 1.00 1 d . . .
N(1) N 0.7249(7) 0.5315(5) 0.1741(5) 0.0351(19) Uani 1.00 1 d . . .
N(2) N 0.4775(7) 0.5389(5) 0.2691(5) 0.0330(19) Uani 1.00 1 d . . .
C(1) C 0.7542(10) 0.6442(7) 0.2471(6) 0.037(2) Uani 1.00 1 d . . .
C(2) C 0.6020(9) 0.6636(7) 0.2406(7) 0.035(2) Uani 1.00 1 d . . .
C(3) C 0.8591(10) 0.4932(7) 0.1762(6) 0.037(2) Uani 1.00 1 d . . .
C(4) C 0.8113(10) 0.3728(7) 0.1091(7) 0.038(2) Uani 1.00 1 d . . .
C(5) C 0.7736(11) 0.2517(8) 0.1483(8) 0.050(2) Uani 1.00 1 d . . .
C(6) C 0.7319(13) 0.1406(8) 0.0870(8) 0.056(3) Uani 1.00 1 d . . .
C(7) C 0.7241(11) 0.1487(7) -0.0124(7) 0.047(2) Uani 1.00 1 d . . .
C(8) C 0.7643(10) 0.2682(7) -0.0515(7) 0.045(2) Uani 1.00 1 d . . .
C(9) C 0.8078(11) 0.3791(7) 0.0093(7) 0.043(2) Uani 1.00 1 d . . .
C(10) C 0.9058(10) 0.7674(7) 0.2341(6) 0.032(2) Uani 1.00 1 d . . .
C(11) C 0.9041(10) 0.8547(7) 0.1634(7) 0.043(2) Uani 1.00 1 d . . .
C(12) C 1.0364(10) 0.9634(7) 0.1587(7) 0.038(2) Uani 1.00 1 d . . .
C(13) C 1.1743(11) 0.9917(8) 0.2210(7) 0.045(2) Uani 1.00 1 d . . .
C(14) C 1.1800(11) 0.9018(8) 0.2912(7) 0.049(2) Uani 1.00 1 d . . .
C(15) C 1.0466(10) 0.7954(7) 0.2978(7) 0.039(2) Uani 1.00 1 d . . .
C(16) C 0.6170(10) 0.7798(7) 0.3057(7) 0.035(2) Uani 1.00 1 d . . .
C(17) C 0.6574(10) 0.7859(7) 0.4058(7) 0.038(2) Uani 1.00 1 d . . .
C(18) C 0.6702(10) 0.8890(7) 0.4639(7) 0.043(2) Uani 1.00 1 d . . .
C(19) C 0.6403(10) 0.9924(7) 0.4224(7) 0.044(2) Uani 1.00 1 d . . .
C(20) C 0.5995(10) 0.9887(7) 0.3217(8) 0.044(2) Uani 1.00 1 d . . .
C(21) C 0.5854(9) 0.8839(7) 0.2647(7) 0.036(2) Uani 1.00 1 d . . .
C(22) C 0.3137(9) 0.5331(6) 0.2492(7) 0.034(2) Uani 1.00 1 d . . .
C(23) C 0.2097(10) 0.4374(7) 0.3145(6) 0.033(2) Uani 1.00 1 d . . .
C(24) C 0.1376(10) 0.3048(7) 0.2856(7) 0.046(2) Uani 1.00 1 d . . .
C(25) C 0.0507(11) 0.2179(8) 0.3472(8) 0.050(2) Uani 1.00 1 d . . .
C(26) C 0.0238(10) 0.2608(8) 0.4364(7) 0.042(2) Uani 1.00 1 d . . .
C(27) C 0.0967(10) 0.3959(7) 0.4627(7) 0.040(2) Uani 1.00 1 d . . .
C(28) C 0.1862(11) 0.4794(8) 0.4008(8) 0.049(3) Uani 1.00 1 d . . .
H(1) H 0.7022 0.5561 0.1115 0.042 Uiso 1.00 1 c R . .
H(2) H 0.5015 0.5371 0.3366 0.040 Uiso 1.00 1 c R . .
H(3) H 0.7750 0.6150 0.3140 0.044 Uiso 1.00 1 c R . .
H(4) H 0.5681 0.6776 0.1710 0.042 Uiso 1.00 1 c R . .
H(5) H 0.8930 0.4754 0.2439 0.044 Uiso 1.00 1 c R . .
H(6) H 0.9511 0.5653 0.1550 0.044 Uiso 1.00 1 c R . .
H(7) H 0.7763 0.2450 0.2170 0.060 Uiso 1.00 1 c R . .
H(8) H 0.7085 0.0582 0.1141 0.067 Uiso 1.00 1 c R . .
H(9) H 0.6909 0.0718 -0.0543 0.056 Uiso 1.00 1 c R . .
H(10) H 0.7623 0.2745 -0.1202 0.054 Uiso 1.00 1 c R . .
H(11) H 0.8360 0.4615 -0.0183 0.052 Uiso 1.00 1 c R . .
H(12) H 0.8090 0.8377 0.1182 0.051 Uiso 1.00 1 c R . .
H(13) H 1.0325 1.0221 0.1098 0.045 Uiso 1.00 1 c R . .
H(14) H 1.2654 1.0703 0.2176 0.054 Uiso 1.00 1 c R . .
H(15) H 1.2774 0.9164 0.3335 0.059 Uiso 1.00 1 c R . .
H(16) H 1.0493 0.7378 0.3478 0.047 Uiso 1.00 1 c R . .
H(17) H 0.6771 0.7158 0.4351 0.046 Uiso 1.00 1 c R . .
H(18) H 0.6994 0.8909 0.5329 0.052 Uiso 1.00 1 c R . .
H(19) H 0.6479 1.0645 0.4628 0.052 Uiso 1.00 1 c R . .
H(20) H 0.5814 1.0594 0.2925 0.053 Uiso 1.00 1 c R . .
H(21) H 0.5536 0.8808 0.1959 0.044 Uiso 1.00 1 c R . .
H(22) H 0.2685 0.5047 0.1795 0.041 Uiso 1.00 1 c R . .
H(23) H 0.3151 0.6210 0.2620 0.041 Uiso 1.00 1 c R . .
H(24) H 0.1484 0.2745 0.2237 0.055 Uiso 1.00 1 c R . .
H(26) H -0.0409 0.2010 0.4774 0.050 Uiso 1.00 1 c R . .
H(27) H 0.0838 0.4289 0.5230 0.048 Uiso 1.00 1 c R . .
H(28) H 0.2337 0.5704 0.4192 0.058 Uiso 1.00 1 c R . .
H(25) H 0.0078 0.1269 0.3291 0.060 Uiso 1.00 1 c R . .

loop_
_atom_site_aniso_label
_atom_site_aniso_U_11
_atom_site_aniso_U_22
_atom_site_aniso_U_33
_atom_site_aniso_U_12
_atom_site_aniso_U_13
_atom_site_aniso_U_23
Br(1) 0.0678(7) 0.0337(4) 0.0230(5) 0.0216(4) 0.0064(4) -0.0012(4)
Br(2) 0.0553(6) 0.0418(5) 0.0279(6) 0.0076(4) 0.0001(5) -0.0041(4)
Ni(1) 0.0485(7) 0.0259(5) 0.0236(7) 0.0101(4) 0.0027(5) -0.0041(4)
N(1) 0.040(4) 0.037(3) 0.026(5) 0.015(3) -0.002(3) -0.001(3)
N(2) 0.017(4) 0.030(3) 0.041(5) 0.000(2) -0.005(3) 0.000(3)
C(1) 0.052(6) 0.035(4) 0.016(5) 0.011(4) -0.002(4) -0.012(3)
C(2) 0.041(5) 0.037(4) 0.029(6) 0.017(4) 0.004(4) 0.007(4)
C(3) 0.052(6) 0.036(4) 0.017(5) 0.012(4) 0.005(4) -0.003(3)
C(4) 0.046(6) 0.040(5) 0.027(6) 0.016(4) 0.005(4) 0.012(4)
C(5) 0.076(7) 0.046(5) 0.035(7) 0.029(4) 0.018(5) 0.008(5)
C(6) 0.118(9) 0.031(5) 0.035(7) 0.040(5) 0.035(6) 0.014(4)
C(7) 0.072(7) 0.030(4) 0.039(7) 0.019(4) 0.015(5) -0.009(4)
C(8) 0.077(7) 0.038(5) 0.017(5) 0.020(4) 0.002(5) -0.003(4)
C(9) 0.072(7) 0.032(4) 0.028(6) 0.025(4) 0.000(5) -0.006(4)
C(10) 0.040(5) 0.027(4) 0.025(5) 0.011(3) -0.000(4) -0.010(3)
C(11) 0.050(6) 0.032(4) 0.031(6) 0.007(4) -0.011(4) -0.015(4)
C(12) 0.050(6) 0.033(4) 0.031(6) 0.010(4) 0.029(5) 0.011(4)
C(13) 0.051(6) 0.033(4) 0.033(6) -0.007(4) 0.024(5) -0.018(4)
C(14) 0.059(7) 0.049(5) 0.026(6) 0.009(4) 0.002(5) -0.030(4)
C(15) 0.048(6) 0.035(4) 0.031(6) 0.013(4) 0.005(4) -0.012(4)
C(16) 0.043(5) 0.026(4) 0.035(6) 0.012(3) 0.005(4) -0.002(4)
C(17) 0.059(6) 0.026(4) 0.024(6) 0.010(4) 0.007(4) 0.008(4)
C(18) 0.061(6) 0.029(4) 0.038(7) 0.013(4) 0.014(5) 0.003(4)
C(19) 0.046(6) 0.035(5) 0.040(7) 0.003(4) 0.016(5) -0.020(4)
C(20) 0.051(6) 0.022(4) 0.061(8) 0.015(3) 0.013(5) -0.004(4)
C(21) 0.042(5) 0.035(4) 0.025(6) 0.009(3) 0.005(4) 0.005(4)
C(22) 0.039(5) 0.021(4) 0.034(6) 0.003(3) 0.008(4) 0.012(3)
C(23) 0.043(5) 0.038(4) 0.017(5) 0.011(4) 0.015(4) -0.000(4)
C(24) 0.050(6) 0.039(5) 0.038(7) 0.006(4) 0.009(5) -0.005(4)
C(25) 0.068(7) 0.027(4) 0.044(7) 0.007(4) 0.005(5) 0.001(4)
C(26) 0.041(6) 0.044(5) 0.031(6) 0.010(4) 0.000(4) -0.007(4)
C(27) 0.045(6) 0.044(5) 0.031(6) 0.017(4) 0.003(4) -0.001(4)
C(28) 0.062(7) 0.028(4) 0.046(7) 0.012(4) -0.003(5) 0.011(4)

loop_
_atom_type_symbol
_atom_type_description
_atom_type_scat_dispersion_real
_atom_type_scat_dispersion_imag
_atom_type_scat_source
C C 0.003 0.002
;
International Tables for Crystallography
(1992, Vol. C, Tables 4.2.6.8 and 6.1.1.4)
;
H H 0.000 0.000
;
International Tables for Crystallography
(1992, Vol. C, Table 6.1.1.4)
;
N N 0.006 0.003
;
International Tables for Crystallography
(1992, Vol. C, Tables 4.2.6.8 and 6.1.1.4)
;
Br Br -0.290 2.459
;
International Tables for Crystallography
(1992, Vol. C, Tables 4.2.6.8 and 6.1.1.4)
;
Ni Ni 0.339 1.112
;
International Tables for Crystallography
(1992, Vol. C, Tables 4.2.6.8 and 6.1.1.4)
;

loop_
_geom_angle_atom_site_label_1
_geom_angle_atom_site_label_2
_geom_angle_atom_site_label_3
_geom_angle
_geom_angle_publ_flag
_geom_angle_site_symmetry_1
_geom_angle_site_symmetry_2
_geom_angle_site_symmetry_3
Br(1) Ni(1) Br(2) 140.13(4) yes . . .
Br(1) Ni(1) N(1) 106.6(2) yes . . .
Br(1) Ni(1) N(2) 95.7(2) yes . . .
Br(2) Ni(1) N(1) 105.4(2) yes . . .
Br(2) Ni(1) N(2) 108.7(2) yes . . .
N(1) Ni(1) N(2) 87.7(2) yes . . .
Ni(1) N(1) C(1) 102.0(5) yes . . .
Ni(1) N(1) C(3) 115.4(4) yes . . .
C(1) N(1) C(3) 114.6(6) yes . . .
Ni(1) N(2) C(2) 105.0(5) yes . . .
Ni(1) N(2) C(22) 117.9(4) yes . . .
C(2) N(2) C(22) 113.5(6) yes . . .
N(1) C(1) C(2) 107.4(6) yes . . .
N(1) C(1) C(10) 112.1(7) yes . . .
C(2) C(1) C(10) 115.8(7) yes . . .
N(2) C(2) C(1) 106.9(6) yes . . .
N(2) C(2) C(16) 110.6(7) yes . . .
C(1) C(2) C(16) 113.1(6) yes . . .
N(1) C(3) C(4) 110.0(6) yes . . .
C(3) C(4) C(5) 119.7(8) yes . . .
C(3) C(4) C(9) 121.8(7) yes . . .
C(5) C(4) C(9) 118.4(8) yes . . .
C(4) C(5) C(6) 120.0(9) yes . . .
C(5) C(6) C(7) 120.5(9) yes . . .
C(6) C(7) C(8) 119.9(8) yes . . .
C(7) C(8) C(9) 119.8(9) yes . . .
C(4) C(9) C(8) 121.3(8) yes . . .
C(1) C(10) C(11) 122.7(7) yes . . .
C(1) C(10) C(15) 119.4(7) yes . . .
C(11) C(10) C(15) 117.9(6) yes . . .
C(10) C(11) C(12) 120.3(8) yes . . .
C(11) C(12) C(13) 122.1(8) yes . . .
C(12) C(13) C(14) 118.4(7) yes . . .
C(13) C(14) C(15) 119.4(9) yes . . .
C(10) C(15) C(14) 121.8(8) yes . . .
C(2) C(16) C(17) 121.9(8) yes . . .
C(2) C(16) C(21) 120.5(8) yes . . .
C(17) C(16) C(21) 117.6(8) yes . . .
C(16) C(17) C(18) 121.9(8) yes . . .
C(17) C(18) C(19) 120.0(9) yes . . .
C(18) C(19) C(20) 119.2(9) yes . . .
C(19) C(20) C(21) 120.0(9) yes . . .
C(16) C(21) C(20) 121.2(9) yes . . .
N(2) C(22) C(23) 109.6(7) yes . . .
C(22) C(23) C(24) 119.8(8) yes . . .
C(22) C(23) C(28) 120.9(7) yes . . .
C(24) C(23) C(28) 119.3(8) yes . . .
C(23) C(24) C(25) 119.6(9) yes . . .
C(24) C(25) C(26) 121.4(8) yes . . .
C(25) C(26) C(27) 117.4(8) yes . . .
C(26) C(27) C(28) 119.6(9) yes . . .
C(23) C(28) C(27) 122.6(7) yes . . .
Ni(1) N(1) H(1) 108.1 no . . .
C(1) N(1) H(1) 108.1 no . . .
C(3) N(1) H(1) 108.1 no . . .
Ni(1) N(2) H(2) 106.6 no . . .
C(2) N(2) H(2) 106.6 no . . .
C(22) N(2) H(2) 106.6 no . . .
N(1) C(1) H(3) 107.0 no . . .
C(2) C(1) H(3) 107.0 no . . .
C(10) C(1) H(3) 107.0 no . . .
N(2) C(2) H(4) 108.7 no . . .
C(1) C(2) H(4) 108.7 no . . .
C(16) C(2) H(4) 108.7 no . . .
N(1) C(3) H(5) 109.7 no . . .
N(1) C(3) H(6) 109.7 no . . .
C(4) C(3) H(5) 109.7 no . . .
C(4) C(3) H(6) 109.7 no . . .
H(5) C(3) H(6) 108.2 no . . .
C(4) C(5) H(7) 120.0 no . . .
C(6) C(5) H(7) 120.0 no . . .
C(5) C(6) H(8) 119.8 no . . .
C(7) C(6) H(8) 119.8 no . . .
C(6) C(7) H(9) 120.1 no . . .
C(8) C(7) H(9) 120.1 no . . .
C(7) C(8) H(10) 120.1 no . . .
C(9) C(8) H(10) 120.1 no . . .
C(4) C(9) H(11) 119.3 no . . .
C(8) C(9) H(11) 119.3 no . . .
C(10) C(11) H(12) 119.8 no . . .
C(12) C(11) H(12) 119.9 no . . .
C(11) C(12) H(13) 118.9 no . . .
C(13) C(12) H(13) 118.9 no . . .
C(12) C(13) H(14) 120.8 no . . .
C(14) C(13) H(14) 120.8 no . . .
C(13) C(14) H(15) 120.3 no . . .
C(15) C(14) H(15) 120.3 no . . .
C(10) C(15) H(16) 119.1 no . . .
C(14) C(15) H(16) 119.1 no . . .
C(16) C(17) H(17) 119.0 no . . .
C(18) C(17) H(17) 119.0 no . . .
C(17) C(18) H(18) 120.0 no . . .
C(19) C(18) H(18) 120.0 no . . .
C(18) C(19) H(19) 120.4 no . . .
C(20) C(19) H(19) 120.4 no . . .
C(19) C(20) H(20) 120.0 no . . .
C(21) C(20) H(20) 120.0 no . . .
C(16) C(21) H(21) 119.4 no . . .
C(20) C(21) H(21) 119.4 no . . .
N(2) C(22) H(22) 109.7 no . . .
N(2) C(22) H(23) 109.7 no . . .
C(23) C(22) H(22) 109.7 no . . .
C(23) C(22) H(23) 109.7 no . . .
H(22) C(22) H(23) 108.2 no . . .
C(23) C(24) H(24) 120.2 no . . .
C(25) C(24) H(24) 120.2 no . . .
C(24) C(25) H(25) 119.3 no . . .
C(26) C(25) H(25) 119.3 no . . .
C(25) C(26) H(26) 121.3 no . . .
C(27) C(26) H(26) 121.3 no . . .
C(26) C(27) H(27) 120.2 no . . .
C(28) C(27) H(27) 120.2 no . . .
C(23) C(28) H(28) 118.7 no . . .
C(27) C(28) H(28) 118.7 no . . .

loop_
_geom_bond_atom_site_label_1
_geom_bond_atom_site_label_2
_geom_bond_distance
_geom_bond_publ_flag
_geom_bond_site_symmetry_1
_geom_bond_site_symmetry_2
Br(1) Ni(1) 2.357(4) yes . .
Br(2) Ni(1) 2.348(4) yes . .
Ni(1) N(1) 2.012(6) yes . .
Ni(1) N(2) 2.034(7) yes . .
N(1) C(1) 1.521(11) yes . .
N(1) C(3) 1.451(13) yes . .
N(2) C(2) 1.508(9) yes . .
N(2) C(22) 1.465(11) yes . .
C(1) C(2) 1.485(14) yes . .
C(1) C(10) 1.555(10) yes . .
C(2) C(16) 1.524(12) yes . .
C(3) C(4) 1.504(12) yes . .
C(4) C(5) 1.390(12) yes . .
C(4) C(9) 1.377(14) yes . .
C(5) C(6) 1.387(13) yes . .
C(6) C(7) 1.370(15) yes . .
C(7) C(8) 1.371(12) yes . .
C(8) C(9) 1.378(12) yes . .
C(10) C(11) 1.386(12) yes . .
C(10) C(15) 1.379(12) yes . .
C(11) C(12) 1.345(10) yes . .
C(12) C(13) 1.348(13) yes . .
C(13) C(14) 1.411(14) yes . .
C(14) C(15) 1.342(11) yes . .
C(16) C(17) 1.374(13) yes . .
C(16) C(21) 1.408(13) yes . .
C(17) C(18) 1.357(13) yes . .
C(18) C(19) 1.396(13) yes . .
C(19) C(20) 1.384(15) yes . .
C(20) C(21) 1.359(13) yes . .
C(22) C(23) 1.520(11) yes . .
C(23) C(24) 1.391(10) yes . .
C(23) C(28) 1.354(15) yes . .
C(24) C(25) 1.374(13) yes . .
C(25) C(26) 1.408(16) yes . .
C(26) C(27) 1.408(11) yes . .
C(27) C(28) 1.369(13) yes . .
N(1) H(1) 0.930 no . .
N(2) H(2) 0.930 no . .
C(1) H(3) 1.000 no . .
C(2) H(4) 1.000 no . .
C(3) H(5) 0.990 no . .
C(3) H(6) 0.990 no . .
C(5) H(7) 0.950 no . .
C(6) H(8) 0.950 no . .
C(7) H(9) 0.950 no . .
C(8) H(10) 0.950 no . .
C(9) H(11) 0.950 no . .
C(11) H(12) 0.950 no . .
C(12) H(13) 0.950 no . .
C(13) H(14) 0.950 no . .
C(14) H(15) 0.950 no . .
C(15) H(16) 0.950 no . .
C(17) H(17) 0.950 no . .
C(18) H(18) 0.950 no . .
C(19) H(19) 0.950 no . .
C(20) H(20) 0.950 no . .
C(21) H(21) 0.950 no . .
C(22) H(22) 0.990 no . .
C(22) H(23) 0.990 no . .
C(24) H(24) 0.950 no . .
C(25) H(25) 0.950 no . .
C(26) H(26) 0.950 no . .
C(27) H(27) 0.950 no . .
C(28) H(28) 0.950 no . .

loop_
_geom_contact_atom_site_label_1
_geom_contact_atom_site_label_2
_geom_contact_distance
_geom_contact_publ_flag
_geom_contact_site_symmetry_1
_geom_contact_site_symmetry_2
Br(2) C(11) 3.582(8) ? . 66502
C(5) C(24) 3.429(13) ? . 65501
C(9) C(9) 3.540(11) ? . 76502
C(14) C(20) 3.538(14) ? . 65501
C(19) C(26) 3.588(10) ? . 66501
Br(1) H(14) 3.474 ? . 44501
Br(1) H(18) 3.333 ? . 66602
Br(1) H(19) 3.336 ? . 54501
Br(1) H(20) 2.939 ? . 54501
Br(1) H(27) 3.400 ? . 66602
Br(1) H(28) 3.265 ? . 66602
Br(2) H(1) 2.823 ? . 66502
Br(2) H(4) 3.343 ? . 66502
Br(2) H(11) 3.526 ? . 66502
Br(2) H(12) 2.822 ? . 66502
Br(2) H(13) 3.585 ? . 44501
Br(2) H(14) 3.449 ? . 44501
Ni(1) H(14) 3.455 ? . 44501
C(1) H(27) 3.553 ? . 66602
C(4) H(11) 3.450 ? . 76502
C(5) H(20) 3.119 ? . 54501
C(5) H(24) 3.358 ? . 65501
C(6) H(13) 3.477 ? . 54501
C(6) H(20) 3.305 ? . 54501
C(6) H(21) 3.216 ? . 54501
C(7) H(21) 3.246 ? . 66502
C(8) H(4) 3.529 ? . 66502
C(8) H(6) 3.092 ? . 76502
C(8) H(21) 3.124 ? . 66502
C(8) H(22) 3.186 ? . 66502
C(8) H(23) 3.268 ? . 66502
C(9) H(6) 3.280 ? . 76502
C(9) H(11) 3.025 ? . 76502
C(9) H(22) 3.036 ? . 66502
C(11) H(8) 3.425 ? . 56501
C(11) H(25) 3.522 ? . 66501
C(12) H(8) 3.542 ? . 56501
C(12) H(9) 3.205 ? . 76502
C(12) H(24) 3.288 ? . 66501
C(12) H(25) 3.073 ? . 66501
C(13) H(9) 2.967 ? . 76502
C(13) H(10) 3.557 ? . 76502
C(13) H(18) 3.502 ? . 77602
C(13) H(20) 3.496 ? . 65501
C(13) H(24) 3.258 ? . 66501
C(13) H(25) 3.045 ? . 66501
C(14) H(10) 3.294 ? . 76502
C(14) H(18) 3.106 ? . 77602
C(14) H(19) 3.491 ? . 77602
C(14) H(20) 3.394 ? . 65501
C(14) H(25) 3.527 ? . 66501
C(15) H(10) 3.458 ? . 76502
C(15) H(26) 3.113 ? . 66602
C(15) H(27) 3.515 ? . 66602
C(18) H(15) 3.392 ? . 77602
C(18) H(19) 3.438 ? . 67602
C(18) H(26) 3.428 ? . 66501
C(19) H(15) 3.150 ? . 45501
C(19) H(15) 3.408 ? . 77602
C(19) H(19) 3.124 ? . 67602
C(19) H(26) 2.921 ? . 66501
C(19) H(25) 3.538 ? . 66501
C(20) H(7) 3.154 ? . 56501
C(20) H(8) 3.168 ? . 56501
C(20) H(15) 2.768 ? . 45501
C(20) H(26) 3.592 ? . 66501
C(20) H(25) 3.427 ? . 66501
C(21) H(8) 2.890 ? . 56501
C(21) H(10) 3.318 ? . 66502
C(21) H(15) 3.251 ? . 45501
C(22) H(6) 3.553 ? . 45501
C(22) H(10) 3.025 ? . 66502
C(22) H(11) 3.302 ? . 66502
C(23) H(5) 3.124 ? . 45501
C(24) H(5) 3.467 ? . 45501
C(24) H(7) 3.114 ? . 45501
C(24) H(14) 3.436 ? . 44501
C(25) H(7) 3.000 ? . 45501
C(25) H(17) 3.498 ? . 66602
C(25) H(18) 3.261 ? . 66602
C(26) H(7) 3.482 ? . 45501
C(26) H(16) 3.146 ? . 66602
C(26) H(17) 2.968 ? . 66602
C(26) H(18) 3.549 ? . 66602
C(26) H(19) 3.350 ? . 44501
C(27) H(3) 3.164 ? . 66602
C(27) H(16) 3.212 ? . 66602
C(27) H(17) 3.016 ? . 66602
C(27) H(27) 3.041 ? . 56602
C(28) H(5) 3.195 ? . 45501
C(28) H(17) 3.588 ? . 66602
C(28) H(27) 3.318 ? . 56602
H(3) H(26) 3.533 ? . 66602
H(3) H(27) 2.585 ? . 66602
H(4) H(10) 3.264 ? . 66502
H(5) H(22) 3.567 ? . 65501
H(5) H(23) 3.528 ? . 65501
H(5) H(27) 3.337 ? . 66602
H(5) H(28) 3.463 ? . 65501
H(6) H(10) 2.645 ? . 76502
H(6) H(11) 2.993 ? . 76502
H(6) H(22) 3.214 ? . 65501
H(6) H(23) 3.270 ? . 65501
H(7) H(20) 2.490 ? . 54501
H(7) H(24) 3.285 ? . 65501
H(7) H(25) 3.155 ? . 65501
H(8) H(9) 3.340 ? . 65502
H(8) H(12) 2.948 ? . 54501
H(8) H(13) 3.161 ? . 54501
H(8) H(20) 2.871 ? . 54501
H(8) H(21) 2.339 ? . 54501
H(9) H(13) 3.280 ? . 76502
H(9) H(14) 2.912 ? . 76502
H(9) H(21) 2.976 ? . 66502
H(10) H(15) 3.516 ? . 76502
H(10) H(21) 2.768 ? . 66502
H(10) H(22) 2.708 ? . 66502
H(10) H(23) 2.448 ? . 66502
H(11) H(11) 2.753 ? . 76502
H(11) H(22) 2.391 ? . 66502
H(11) H(23) 3.428 ? . 66502
H(13) H(13) 3.008 ? . 77502
H(13) H(24) 2.942 ? . 66501
H(13) H(25) 3.309 ? . 66501
H(14) H(18) 3.424 ? . 77602
H(14) H(20) 2.988 ? . 65501
H(14) H(24) 2.882 ? . 66501
H(14) H(25) 3.246 ? . 66501
H(15) H(18) 2.750 ? . 77602
H(15) H(19) 3.362 ? . 65501
H(15) H(19) 2.788 ? . 77602
H(15) H(20) 2.753 ? . 65501
H(15) H(21) 3.509 ? . 65501
H(15) H(23) 3.595 ? . 65501
H(15) H(26) 3.554 ? . 66602
H(16) H(19) 3.534 ? . 77602
H(16) H(23) 3.514 ? . 65501
H(16) H(26) 2.526 ? . 66602
H(16) H(27) 2.644 ? . 66602
H(16) H(28) 3.062 ? . 65501
H(17) H(26) 3.142 ? . 66602
H(17) H(27) 3.195 ? . 66602
H(18) H(19) 3.421 ? . 67602
H(18) H(26) 3.504 ? . 66501
H(18) H(25) 3.144 ? . 66602
H(19) H(19) 2.864 ? . 67602
H(19) H(26) 2.629 ? . 66501
H(27) H(27) 2.637 ? . 56602
H(27) H(28) 3.128 ? . 56602
